data_4505783
loop_
_publ_author_name
'Saha, Manas K.'
'Ramanujam, Rathnakumar'
'Bernal, Ivan'
'Fronczek, Frank R.'

_publ_section_title
;
 The Phenomenon of Conglomerate Crystallization. Part 57. Control of the
 Crystallization Behavior by the Choice of the Counter Ion. Part 9. The
 Stereochemistry and Crystallization Architecture of [(3,2,3-tet)Co(N3)2]X
 (X = Cl(I), Br(II), I(III), NO3(IV), and PF6(V))
;
_journal_issue 3
_journal_name_full 'Crystal Growth &amp; Design'
_journal_page_first 205
_journal_paper_doi 10.1021/cg020003i
_journal_volume 2
_journal_year 2002
_chemical_compound_source 'synthesis as described'
_chemical_formula_moiety 'C8 H22 Co1 N11 O3'
_chemical_formula_structural 'C8 H22 CO N11 O3'
_chemical_formula_sum 'C8 H22 Co N11 O3'
_chemical_formula_weight 379.3
_chemical_name_systematic ?
_space_group_IT_number 14
_symmetry_cell_setting monoclinic
_symmetry_Int_Tables_number 14
_symmetry_space_group_name_Hall '-P 2yn'
_symmetry_space_group_name_H-M 'P 1 21/n 1'
_atom_sites_solution_hydrogens geom
_atom_sites_solution_primary direct
_atom_sites_solution_secondary difmap
_audit_creation_date 2001-09-17T13:41:37-00:00
_audit_creation_method 'WinGX routine CIF_UPDATE'
_cell_angle_alpha 90
_cell_angle_beta 92.7820(10)
_cell_angle_gamma 90
_cell_formula_units_Z 4
_cell_length_a 9.9239(3)
_cell_length_b 10.0786(3)
_cell_length_c 15.1643(5)
_cell_measurement_reflns_used 0
_cell_measurement_temperature 120(2)
_cell_measurement_theta_max 0
_cell_measurement_theta_min 0
_cell_measurement_wavelength 0.71073
_cell_volume 1514.93(8)
_computing_molecular_graphics 'Ortep-3 for Windows (Farrugia, 1997)'
_computing_publication_material 'WinGX publication routines (Farrugia, 1999)'
_computing_structure_refinement 'SHELXL-97 (Sheldrick, 1997)'
_computing_structure_solution 'SHELXS-97 (Sheldrick, 1997)'
_diffrn_ambient_temperature 120(2)
_diffrn_measured_fraction_theta_full 0.982
_diffrn_measured_fraction_theta_max 0.982
_diffrn_radiation_monochromator graphite
_diffrn_radiation_probe x-ray
_diffrn_radiation_type MoK\a
_diffrn_radiation_wavelength 0.71073
_diffrn_reflns_av_unetI/netI 0.0595
_diffrn_reflns_limit_h_max 14
_diffrn_reflns_limit_h_min 0
_diffrn_reflns_limit_k_max 15
_diffrn_reflns_limit_k_min -11
_diffrn_reflns_limit_l_max 22
_diffrn_reflns_limit_l_min -22
_diffrn_reflns_number 9151
_diffrn_reflns_theta_full 32.06
_diffrn_reflns_theta_max 32.06
_diffrn_reflns_theta_min 2.69
_exptl_absorpt_coefficient_mu 1.169
_exptl_absorpt_correction_type none
_exptl_crystal_colour blue
_exptl_crystal_density_diffrn 1.663
_exptl_crystal_density_method 'not measured'
_exptl_crystal_description prism
_exptl_crystal_F_000 792
_exptl_crystal_size_max 0.28
_exptl_crystal_size_mid 0.25
_exptl_crystal_size_min 0.1
_refine_diff_density_max 0.569
_refine_diff_density_min -0.692
_refine_diff_density_rms 0.086
_refine_ls_extinction_method none
_refine_ls_goodness_of_fit_ref 1.046
_refine_ls_hydrogen_treatment mixed
_refine_ls_matrix_type full
_refine_ls_number_parameters 296
_refine_ls_number_reflns 5189
_refine_ls_number_restraints 0
_refine_ls_restrained_S_all 1.046
_refine_ls_R_factor_all 0.0645
_refine_ls_R_factor_gt 0.0367
_refine_ls_shift/su_max 0.001
_refine_ls_shift/su_mean 0
_refine_ls_structure_factor_coef Fsqd
_refine_ls_weighting_details 'calc w=1/[\s^2^(Fo^2^)+(0.0256P)^2^+0.3042P] where P=(Fo^2^+2Fc^2^)/3'
_refine_ls_weighting_scheme calc
_refine_ls_wR_factor_gt 0.0721
_refine_ls_wR_factor_ref 0.0805
_reflns_number_gt 3763
_reflns_number_total 5189
_reflns_threshold_expression >2sigma(I)
_cod_data_source_file cg020003i_s2.cif
_cod_data_source_block ivan26
_cod_original_sg_symbol_H-M 'P 21/n'
_cod_database_code 4505783

loop_
_symmetry_equiv_pos_as_xyz
'x, y, z'
'-x+1/2, y+1/2, -z+1/2'
'-x, -y, -z'
'x-1/2, -y-1/2, z-1/2'

loop_
_atom_site_label
_atom_site_type_symbol
_atom_site_fract_x
_atom_site_fract_y
_atom_site_fract_z
_atom_site_U_iso_or_equiv
_atom_site_adp_type
_atom_site_occupancy
_atom_site_symmetry_multiplicity
_atom_site_calc_flag
_atom_site_refinement_flags
_atom_site_disorder_assembly
_atom_site_disorder_group
C1 C 0.01995(18) 0.16895(17) 0.37644(11) 0.0178(3) Uani 1 1 d . . .
C2 C -0.01608(18) 0.21197(19) 0.46800(11) 0.0201(4) Uani 1 1 d . . .
C3 C 0.08632(18) 0.16852(18) 0.53967(11) 0.0189(3) Uani 1 1 d . . .
C4 C 0.31148(18) 0.19828(18) 0.60793(10) 0.0175(3) Uani 1 1 d . . .
C5 C 0.44520(18) 0.25996(16) 0.59120(10) 0.0158(3) Uani 1 1 d . . .
C6 C 0.60162(18) 0.29543(16) 0.47359(11) 0.0159(3) Uani 1 1 d . . .
C7 C 0.64530(18) 0.25496(18) 0.38311(11) 0.0173(3) Uani 1 1 d . . .
C8 C 0.54458(17) 0.29193(16) 0.30925(11) 0.0164(3) Uani 1 1 d . . .
Co1 Co 0.31399(2) 0.22697(2) 0.423291(13) 0.01071(6) Uani 1 1 d . . .
N1 N 0.14486(14) 0.23472(14) 0.34823(9) 0.0146(3) Uani 1 1 d . . .
N2 N 0.21670(14) 0.23794(14) 0.53408(8) 0.0137(3) Uani 1 1 d . . .
N3 N 0.48160(14) 0.22156(13) 0.50055(8) 0.0118(3) Uani 1 1 d . . .
N4 N 0.41649(15) 0.21692(14) 0.31493(9) 0.0136(3) Uani 1 1 d . . .
N5 N 0.32340(15) 0.41854(13) 0.42875(8) 0.0160(3) Uani 1 1 d . . .
N6 N 0.30408(14) 0.49284(13) 0.36746(8) 0.0149(3) Uani 1 1 d . . .
N7 N 0.28925(18) 0.57147(14) 0.31250(10) 0.0268(4) Uani 1 1 d . . .
N8 N 0.31734(14) 0.03043(13) 0.43413(8) 0.0145(3) Uani 1 1 d . . .
N9 N 0.26385(15) -0.04512(13) 0.38372(9) 0.0166(3) Uani 1 1 d . . .
N10 N 0.21260(17) -0.12559(15) 0.33921(10) 0.0268(4) Uani 1 1 d . . .
N11 N 0.61057(18) 0.00531(14) 0.19228(10) 0.0245(3) Uani 1 1 d . . .
O1 O 0.52521(14) -0.04354(12) 0.24070(9) 0.0269(3) Uani 1 1 d . . .
O2 O 0.72478(16) 0.03659(15) 0.22386(11) 0.0418(4) Uani 1 1 d . . .
O3 O 0.5819(2) 0.02253(16) 0.11233(10) 0.0530(5) Uani 1 1 d . . .
H1 H 0.161(2) 0.2006(19) 0.2962(14) 0.025(5) Uiso 1 1 d . . .
H2 H 0.1260(19) 0.316(2) 0.3363(12) 0.018(5) Uiso 1 1 d . . .
H3 H 0.0341(19) 0.0753(18) 0.3741(11) 0.014(4) Uiso 1 1 d . . .
H4 H -0.0545(19) 0.1884(18) 0.3344(12) 0.018(5) Uiso 1 1 d . . .
H5 H -0.025(2) 0.308(2) 0.4708(12) 0.025(5) Uiso 1 1 d . . .
H6 H -0.104(2) 0.174(2) 0.4798(12) 0.025(5) Uiso 1 1 d . . .
H7 H 0.1035(19) 0.077(2) 0.5344(11) 0.019(5) Uiso 1 1 d . . .
H8 H 0.049(2) 0.189(2) 0.5978(14) 0.034(6) Uiso 1 1 d . . .
H9 H 0.2031(19) 0.3165(19) 0.5399(12) 0.015(5) Uiso 1 1 d . . .
H10 H 0.279(2) 0.2275(18) 0.6623(13) 0.022(5) Uiso 1 1 d . . .
H11 H 0.3214(18) 0.1089(18) 0.6097(11) 0.012(4) Uiso 1 1 d . . .
H12 H 0.4377(18) 0.3581(18) 0.5918(11) 0.013(4) Uiso 1 1 d . . .
H13 H 0.5143(19) 0.2320(16) 0.6316(12) 0.012(4) Uiso 1 1 d . . .
H14 H 0.4974(18) 0.1376(18) 0.5031(11) 0.011(4) Uiso 1 1 d . . .
H15 H 0.6741(19) 0.2820(16) 0.5194(11) 0.010(4) Uiso 1 1 d . . .
H16 H 0.5774(18) 0.3901(18) 0.4741(11) 0.015(5) Uiso 1 1 d . . .
H17 H 0.6612(19) 0.1618(19) 0.3806(11) 0.017(5) Uiso 1 1 d . . .
H18 H 0.725(2) 0.2970(19) 0.3726(13) 0.023(5) Uiso 1 1 d . . .
H19 H 0.5825(19) 0.2740(17) 0.2496(12) 0.015(5) Uiso 1 1 d . . .
H20 H 0.5277(19) 0.3848(18) 0.3126(11) 0.016(5) Uiso 1 1 d . . .
H21 H 0.369(2) 0.2401(19) 0.2708(14) 0.025(5) Uiso 1 1 d . . .
H22 H 0.434(2) 0.133(2) 0.3051(13) 0.026(5) Uiso 1 1 d . . .

loop_
_atom_site_aniso_label
_atom_site_aniso_U_11
_atom_site_aniso_U_22
_atom_site_aniso_U_33
_atom_site_aniso_U_23
_atom_site_aniso_U_13
_atom_site_aniso_U_12
C1 0.0133(9) 0.0200(8) 0.0199(8) 0.0005(7) -0.0020(7) -0.0016(7)
C2 0.0119(9) 0.0275(10) 0.0211(8) 0.0005(7) 0.0016(7) -0.0009(7)
C3 0.0165(9) 0.0233(9) 0.0172(8) 0.0006(7) 0.0026(7) -0.0028(7)
C4 0.0196(9) 0.0218(9) 0.0111(7) 0.0015(6) -0.0006(6) 0.0007(7)
C5 0.0181(9) 0.0176(8) 0.0114(7) -0.0014(6) -0.0021(6) 0.0012(7)
C6 0.0139(8) 0.0167(8) 0.0168(7) 0.0013(6) -0.0024(6) -0.0024(6)
C7 0.0114(8) 0.0220(9) 0.0186(7) 0.0027(6) 0.0005(6) -0.0007(7)
C8 0.0154(9) 0.0190(8) 0.0150(7) 0.0028(6) 0.0021(6) -0.0013(6)
Co1 0.01211(12) 0.00998(10) 0.00987(10) 0.00022(8) -0.00112(7) -0.00035(8)
N1 0.0136(7) 0.0167(6) 0.0131(6) 0.0006(6) -0.0025(5) 0.0004(6)
N2 0.0141(7) 0.0149(6) 0.0120(6) 0.0012(5) 0.0007(5) 0.0007(6)
N3 0.0129(7) 0.0099(6) 0.0123(6) 0.0005(5) -0.0015(5) -0.0004(5)
N4 0.0150(7) 0.0154(7) 0.0103(6) 0.0007(5) 0.0004(5) 0.0009(5)
N5 0.0239(8) 0.0093(6) 0.0146(6) -0.0008(5) -0.0021(6) -0.0006(5)
N6 0.0167(7) 0.0116(6) 0.0162(6) -0.0027(5) -0.0017(5) -0.0004(5)
N7 0.0405(11) 0.0179(7) 0.0211(7) 0.0054(6) -0.0093(7) -0.0041(7)
N8 0.0188(8) 0.0121(6) 0.0122(6) 0.0022(5) -0.0029(5) 0.0013(5)
N9 0.0191(8) 0.0139(6) 0.0165(6) 0.0044(5) -0.0003(6) 0.0019(6)
N10 0.0348(10) 0.0181(7) 0.0264(8) -0.0027(6) -0.0090(7) -0.0026(7)
N11 0.0328(10) 0.0146(7) 0.0266(8) -0.0028(6) 0.0052(7) 0.0036(7)
O1 0.0268(8) 0.0227(6) 0.0315(7) 0.0050(5) 0.0056(6) -0.0029(5)
O2 0.0277(9) 0.0386(9) 0.0592(10) -0.0020(7) 0.0010(8) -0.0068(7)
O3 0.0844(14) 0.0496(10) 0.0246(8) 0.0075(7) -0.0014(8) -0.0192(9)

loop_
_atom_type_symbol
_atom_type_description
_atom_type_scat_dispersion_real
_atom_type_scat_dispersion_imag
_atom_type_scat_source
C C 0.0033 0.0016 'International Tables Vol C Tables 4.2.6.8 and 6.1.1.4'
H H 0 0 'International Tables Vol C Tables 4.2.6.8 and 6.1.1.4'
Co Co 0.3494 0.9721 'International Tables Vol C Tables 4.2.6.8 and 6.1.1.4'
N N 0.0061 0.0033 'International Tables Vol C Tables 4.2.6.8 and 6.1.1.4'
O O 0.0106 0.006 'International Tables Vol C Tables 4.2.6.8 and 6.1.1.4'

loop_
_geom_angle_atom_site_label_1
_geom_angle_atom_site_label_2
_geom_angle_atom_site_label_3
_geom_angle
_geom_angle_site_symmetry_1
_geom_angle_site_symmetry_3
N1 C1 C2 111.93(14) . .
N1 C1 H3 107.7(11) . .
C2 C1 H3 111.0(10) . .
N1 C1 H4 109.9(11) . .
C2 C1 H4 109.7(11) . .
H3 C1 H4 106.4(15) . .
C1 C2 C3 113.26(15) . .
C1 C2 H5 110.5(11) . .
C3 C2 H5 108.3(11) . .
C1 C2 H6 107.9(11) . .
C3 C2 H6 109.3(11) . .
H5 C2 H6 107.5(17) . .
N2 C3 C2 112.37(14) . .
N2 C3 H7 107.2(12) . .
C2 C3 H7 109.9(11) . .
N2 C3 H8 108.5(13) . .
C2 C3 H8 108.3(12) . .
H7 C3 H8 110.6(16) . .
N2 C4 C5 107.16(13) . .
N2 C4 H10 110.0(12) . .
C5 C4 H10 111.3(12) . .
N2 C4 H11 110.8(11) . .
C5 C4 H11 108.8(12) . .
H10 C4 H11 108.9(15) . .
N3 C5 C4 107.76(13) . .
N3 C5 H12 106.8(10) . .
C4 C5 H12 110.2(10) . .
N3 C5 H13 108.7(11) . .
C4 C5 H13 112.9(11) . .
H12 C5 H13 110.2(14) . .
N3 C6 C7 112.61(13) . .
N3 C6 H15 107.8(10) . .
C7 C6 H15 111.8(10) . .
N3 C6 H16 106.6(11) . .
C7 C6 H16 110.4(10) . .
H15 C6 H16 107.3(13) . .
C8 C7 C6 113.39(14) . .
C8 C7 H17 108.5(11) . .
C6 C7 H17 110.9(11) . .
C8 C7 H18 107.6(12) . .
C6 C7 H18 108.7(12) . .
H17 C7 H18 107.6(17) . .
N4 C8 C7 111.64(13) . .
N4 C8 H19 108.5(10) . .
C7 C8 H19 110.9(11) . .
N4 C8 H20 110.1(11) . .
C7 C8 H20 108.3(11) . .
H19 C8 H20 107.3(14) . .
N5 Co1 N4 93.49(6) . .
N5 Co1 N2 86.13(6) . .
N4 Co1 N2 178.19(6) . .
N5 Co1 N1 91.32(6) . .
N4 Co1 N1 88.87(6) . .
N2 Co1 N1 92.91(6) . .
N5 Co1 N8 172.06(5) . .
N4 Co1 N8 90.60(6) . .
N2 Co1 N8 89.56(6) . .
N1 Co1 N8 95.56(6) . .
N5 Co1 N3 87.99(6) . .
N4 Co1 N3 92.23(6) . .
N2 Co1 N3 85.99(5) . .
N1 Co1 N3 178.73(6) . .
N8 Co1 N3 85.06(5) . .
C1 N1 Co1 120.77(11) . .
C1 N1 H1 105.8(14) . .
Co1 N1 H1 108.3(14) . .
C1 N1 H2 108.1(13) . .
Co1 N1 H2 109.1(13) . .
H1 N1 H2 103.4(17) . .
C3 N2 C4 110.76(13) . .
C3 N2 Co1 119.12(10) . .
C4 N2 Co1 107.95(10) . .
C3 N2 H9 107.8(14) . .
C4 N2 H9 106.6(13) . .
Co1 N2 H9 103.7(14) . .
C6 N3 C5 111.04(12) . .
C6 N3 Co1 119.03(10) . .
C5 N3 Co1 107.66(10) . .
C6 N3 H14 111.1(12) . .
C5 N3 H14 105.4(11) . .
Co1 N3 H14 101.5(12) . .
C8 N4 Co1 119.91(10) . .
C8 N4 H21 105.3(14) . .
Co1 N4 H21 111.0(15) . .
C8 N4 H22 107.8(13) . .
Co1 N4 H22 107.7(13) . .
H21 N4 H22 103.9(17) . .
N6 N5 Co1 125.68(11) . .
N7 N6 N5 175.03(16) . .
N9 N8 Co1 125.55(10) . .
N10 N9 N8 175.13(16) . .
O3 N11 O1 119.91(18) . .
O3 N11 O2 119.91(18) . .
O1 N11 O2 120.19(16) . .

loop_
_geom_bond_atom_site_label_1
_geom_bond_atom_site_label_2
_geom_bond_distance
_geom_bond_site_symmetry_2
C1 N1 1.487(2) .
C1 C2 1.514(2) .
C1 H3 0.955(18) .
C1 H4 0.972(18) .
C2 C3 1.516(2) .
C2 H5 0.98(2) .
C2 H6 0.98(2) .
C3 N2 1.477(2) .
C3 H7 0.94(2) .
C3 H8 0.99(2) .
C4 N2 1.482(2) .
C4 C5 1.498(2) .
C4 H10 0.95(2) .
C4 H11 0.907(18) .
C5 N3 1.489(2) .
C5 H12 0.992(17) .
C5 H13 0.940(18) .
C6 N3 1.479(2) .
C6 C7 1.515(2) .
C6 H15 0.985(18) .
C6 H16 0.984(18) .
C7 C8 1.511(2) .
C7 H17 0.953(19) .
C7 H18 0.92(2) .
C8 N4 1.485(2) .
C8 H19 1.013(18) .
C8 H20 0.953(18) .
Co1 N5 1.9346(13) .
Co1 N4 1.9767(13) .
Co1 N2 1.9811(13) .
Co1 N1 1.9833(14) .
Co1 N8 1.9878(13) .
Co1 N3 1.9882(13) .
N1 H1 0.88(2) .
N1 H2 0.860(19) .
N2 H9 0.809(19) .
N3 H14 0.861(18) .
N4 H21 0.83(2) .
N4 H22 0.88(2) .
N5 N6 1.2017(18) .
N6 N7 1.1542(18) .
N8 N9 1.1858(18) .
N9 N10 1.1570(19) .
N11 O3 1.244(2) .
N11 O1 1.249(2) .
N11 O2 1.249(2) .
